data_1572752
loop_
_publ_author_name
'Anju, Balakrishnan S.'
'Nair, Neeraja R.'
'Rajput, Janavi'
'Bertke, Jeffery A.'
'Mondal, Bhaskar'
'Kundu, Subrata'

_publ_section_title
;
 Role of ancillary ligands in <i>S</i>-nitrosothiol and NO generation from
 nitrite-thiol interactions at mononuclear zinc(ii) sites.
;
_journal_issue 43
_journal_name_full 'Chemical science'
_journal_page_first 18000
_journal_page_last 18007
_journal_paper_doi 10.1039/d4sc04853a
_journal_volume 15
_journal_year 2024
_chemical_formula_moiety 'C23 H26 F3 N6 O3 S Zn, C F3 O3 S'
_chemical_formula_sum 'C24 H26 F6 N6 O6 S2 Zn'
_chemical_formula_weight 738.00
_space_group_crystal_system triclinic
_space_group_IT_number 2
_space_group_name_Hall '-P 1'
_space_group_name_H-M_alt 'P -1'
_atom_sites_solution_hydrogens geom
_atom_sites_solution_primary intrinsic
_audit_creation_method SHELXL-2019/3
_audit_update_record
;
2024-05-16 deposited with the CCDC.	2024-10-03 downloaded from the CCDC.
;
_cell_angle_alpha 84.920(2)
_cell_angle_beta 84.334(2)
_cell_angle_gamma 76.057(2)
_cell_formula_units_Z 2
_cell_length_a 9.7462(6)
_cell_length_b 11.2383(7)
_cell_length_c 14.4759(9)
_cell_measurement_reflns_used 9925
_cell_measurement_temperature 150(2)
_cell_measurement_theta_max 27.66
_cell_measurement_theta_min 2.42
_cell_volume 1527.87(16)
_computing_cell_refinement 'SAINT V8.37A (Bruker, 2005)'
_computing_data_collection 'APEX3 V2016.5-0 (Bruker, 2016)'
_computing_data_reduction
; 
SAINT V8.37A, XPREP v2014/2, SADABS V2016/2 (Bruker, 2016) 
;
_computing_molecular_graphics 'SHELXLE v817 (Hubschle, 2011)'
_computing_publication_material 'XCIF V2014-2 (Bruker, 2014)'
_computing_structure_refinement 'SHELX-2014-7 (Sheldrick, 2015)'
_computing_structure_solution 'SHELX-2014-5 (Sheldrick, 2015)'
_diffrn_ambient_temperature 150(2)
_diffrn_measured_fraction_theta_full 0.999
_diffrn_measured_fraction_theta_max 0.992
_diffrn_measurement_device 'Bruker ApexII CCD'
_diffrn_measurement_method 'profile data from \f and \w scans'
_diffrn_radiation_monochromator 'multilayer mirrors'
_diffrn_radiation_source 'fine-focus sealed tube'
_diffrn_radiation_type MoK\a
_diffrn_radiation_wavelength 0.71073
_diffrn_reflns_av_R_equivalents 0.0482
_diffrn_reflns_av_unetI/netI 0.0372
_diffrn_reflns_Laue_measured_fraction_full 0.999
_diffrn_reflns_Laue_measured_fraction_max 0.992
_diffrn_reflns_limit_h_max 13
_diffrn_reflns_limit_h_min -13
_diffrn_reflns_limit_k_max 15
_diffrn_reflns_limit_k_min -15
_diffrn_reflns_limit_l_max 19
_diffrn_reflns_limit_l_min -19
_diffrn_reflns_number 47607
_diffrn_reflns_point_group_measured_fraction_full 0.999
_diffrn_reflns_point_group_measured_fraction_max 0.992
_diffrn_reflns_theta_full 25.242
_diffrn_reflns_theta_max 28.453
_diffrn_reflns_theta_min 1.871
_exptl_absorpt_coefficient_mu 1.026
_exptl_absorpt_correction_T_max 0.7457
_exptl_absorpt_correction_T_min 0.6592
_exptl_absorpt_correction_type multi-scan
_exptl_absorpt_process_details 'SADABS V2016/2 (Bruker, 2016)'
_exptl_crystal_colour colourless
_exptl_crystal_density_diffrn 1.604
_exptl_crystal_density_method 'not measured'
_exptl_crystal_description block
_exptl_crystal_F_000 752
_exptl_crystal_size_max 0.100
_exptl_crystal_size_mid 0.070
_exptl_crystal_size_min 0.060
_refine_diff_density_max 0.441
_refine_diff_density_min -0.360
_refine_diff_density_rms 0.063
_refine_ls_extinction_method none
_refine_ls_goodness_of_fit_ref 1.019
_refine_ls_hydrogen_treatment constr
_refine_ls_matrix_type full
_refine_ls_number_parameters 410
_refine_ls_number_reflns 7639
_refine_ls_number_restraints 0
_refine_ls_restrained_S_all 1.019
_refine_ls_R_factor_all 0.0533
_refine_ls_R_factor_gt 0.0326
_refine_ls_shift/su_max 0.001
_refine_ls_shift/su_mean 0.000
_refine_ls_structure_factor_coef Fsqd
_refine_ls_weighting_details 'w=1/[\s^2^(Fo^2^)+(0.0284P)^2^+0.9588P] where P=(Fo^2^+2Fc^2^)/3'
_refine_ls_weighting_scheme calc
_refine_ls_wR_factor_gt 0.0684
_refine_ls_wR_factor_ref 0.0767
_reflns_Friedel_coverage 0.000
_reflns_number_gt 5917
_reflns_number_total 7639
_reflns_threshold_expression 'I > 2\s(I)'
_cod_data_source_file d4sc04853a2.cif
_cod_data_source_block ABS1406
_cod_depositor_comments 'Adding full bibliography for 1572750--1572760.cif.'
_cod_database_code 1572752
_shelx_shelxl_version_number 2019/3
_shelx_space_group_comment
;
The symmetry employed for this shelxl refinement is uniquely defined
by the following loop, which should always be used as a source of
symmetry information in preference to the above space-group names.
They are only intended as comments.
;
_shelx_estimated_absorpt_t_min 0.904
_shelx_estimated_absorpt_t_max 0.941

loop_
_space_group_symop_operation_xyz
'x, y, z'
'-x, -y, -z'

loop_
_atom_site_label
_atom_site_type_symbol
_atom_site_fract_x
_atom_site_fract_y
_atom_site_fract_z
_atom_site_U_iso_or_equiv
_atom_site_adp_type
_atom_site_occupancy
_atom_site_site_symmetry_order
_atom_site_calc_flag
_atom_site_refinement_flags_posn
_atom_site_refinement_flags_adp
_atom_site_refinement_flags_occupancy
_atom_site_disorder_assembly
_atom_site_disorder_group
Zn1 Zn 0.54012(2) 0.68146(2) 0.67150(2) 0.01986(6) Uani 1 1 d . . . . .
S1 S 0.33111(5) 0.73775(4) 0.51902(3) 0.02230(11) Uani 1 1 d . . . . .
S2 S 0.16116(5) 0.16350(5) 0.88038(3) 0.02682(12) Uani 1 1 d . . . . .
F1 F 0.10156(14) 0.72135(14) 0.62373(10) 0.0484(4) Uani 1 1 d . . . . .
F2 F 0.06722(14) 0.85286(13) 0.50723(11) 0.0487(4) Uani 1 1 d . . . . .
F3 F 0.10957(15) 0.65946(15) 0.48746(12) 0.0550(4) Uani 1 1 d . . . . .
F4 F 0.40662(16) 0.01989(16) 0.83575(13) 0.0651(5) Uani 1 1 d . . . . .
F5 F 0.39637(14) 0.10579(13) 0.96364(10) 0.0434(3) Uani 1 1 d . . . . .
F6 F 0.2978(2) -0.04388(14) 0.95802(13) 0.0695(5) Uani 1 1 d . . . . .
O1 O 0.39701(15) 0.61614(13) 0.55581(11) 0.0309(3) Uani 1 1 d . . . . .
O2 O 0.34553(15) 0.83155(14) 0.57713(11) 0.0329(3) Uani 1 1 d . . . . .
O3 O 0.35732(16) 0.76274(15) 0.42157(10) 0.0355(4) Uani 1 1 d . . . . .
O4 O 0.08763(19) 0.1952(2) 0.96819(12) 0.0612(6) Uani 1 1 d . . . . .
O5 O 0.2126(2) 0.26117(15) 0.82880(12) 0.0449(4) Uani 1 1 d . . . . .
O6 O 0.09822(18) 0.09381(16) 0.82565(11) 0.0414(4) Uani 1 1 d . . . . .
N1 N 0.61469(17) 0.79691(14) 0.74607(11) 0.0206(3) Uani 1 1 d . . . . .
N2 N 0.67540(16) 0.88332(14) 0.69701(11) 0.0191(3) Uani 1 1 d . . . . .
N3 N 0.65507(16) 0.72679(14) 0.55123(11) 0.0193(3) Uani 1 1 d . . . . .
N4 N 0.65494(17) 0.51034(15) 0.70778(11) 0.0216(3) Uani 1 1 d . . . . .
N5 N 0.58535(17) 0.42720(15) 0.75258(11) 0.0235(4) Uani 1 1 d . . . . .
N6 N 0.36692(16) 0.66263(15) 0.75982(11) 0.0214(3) Uani 1 1 d . . . . .
C1 C 0.6753(2) 0.77407(19) 0.82707(13) 0.0247(4) Uani 1 1 d . . . . .
C2 C 0.7728(2) 0.8461(2) 0.82915(14) 0.0270(4) Uani 1 1 d . . . . .
H2 H 0.829211 0.847709 0.878699 0.032 Uiso 1 1 calc R U . . .
C3 C 0.7714(2) 0.91415(18) 0.74565(14) 0.0224(4) Uani 1 1 d . . . . .
C4 C 0.6353(3) 0.6830(2) 0.90005(15) 0.0372(5) Uani 1 1 d . . . . .
H4A H 0.533652 0.708300 0.918831 0.056 Uiso 1 1 calc R U . . .
H4B H 0.689527 0.679205 0.954175 0.056 Uiso 1 1 calc R U . . .
H4C H 0.656369 0.601788 0.874976 0.056 Uiso 1 1 calc R U . . .
C5 C 0.8558(2) 1.0047(2) 0.70806(15) 0.0307(5) Uani 1 1 d . . . . .
H5A H 0.917207 0.973189 0.653527 0.046 Uiso 1 1 calc R U . . .
H5B H 0.914322 1.017463 0.755922 0.046 Uiso 1 1 calc R U . . .
H5C H 0.791491 1.082940 0.690030 0.046 Uiso 1 1 calc R U . . .
C6 C 0.6284(2) 0.93029(17) 0.60600(13) 0.0204(4) Uani 1 1 d . . . . .
H6A H 0.661020 1.006369 0.587017 0.024 Uiso 1 1 calc R U . . .
H6B H 0.523393 0.951549 0.609773 0.024 Uiso 1 1 calc R U . . .
C7 C 0.68393(19) 0.83847(17) 0.53333(13) 0.0191(4) Uani 1 1 d . . . . .
C8 C 0.7573(2) 0.8686(2) 0.45198(13) 0.0254(4) Uani 1 1 d . . . . .
H8 H 0.776093 0.947952 0.440992 0.030 Uiso 1 1 calc R U . . .
C9 C 0.8033(2) 0.7826(2) 0.38645(14) 0.0303(5) Uani 1 1 d . . . . .
H9 H 0.853532 0.801849 0.329677 0.036 Uiso 1 1 calc R U . . .
C10 C 0.7748(2) 0.6681(2) 0.40503(14) 0.0287(5) Uani 1 1 d . . . . .
H10 H 0.805777 0.607103 0.361254 0.034 Uiso 1 1 calc R U . . .
C11 C 0.7014(2) 0.64328(19) 0.48738(14) 0.0243(4) Uani 1 1 d . . . . .
H11 H 0.682503 0.564067 0.499757 0.029 Uiso 1 1 calc R U . . .
C12 C 0.7906(2) 0.4700(2) 0.72679(15) 0.0291(5) Uani 1 1 d . . . . .
C13 C 0.8062(3) 0.3612(2) 0.78196(17) 0.0413(6) Uani 1 1 d . . . . .
H13 H 0.891790 0.313189 0.804852 0.050 Uiso 1 1 calc R U . . .
C14 C 0.6748(3) 0.3358(2) 0.79729(16) 0.0365(5) Uani 1 1 d . . . . .
C15 C 0.8995(2) 0.5395(2) 0.69093(18) 0.0402(6) Uani 1 1 d . . . . .
H15A H 0.928481 0.523536 0.625548 0.060 Uiso 1 1 calc R U . . .
H15B H 0.982199 0.512952 0.727573 0.060 Uiso 1 1 calc R U . . .
H15C H 0.859407 0.627627 0.696102 0.060 Uiso 1 1 calc R U . . .
C16 C 0.6270(3) 0.2311(2) 0.8508(2) 0.0618(9) Uani 1 1 d . . . . .
H16A H 0.552688 0.262825 0.899103 0.093 Uiso 1 1 calc R U . . .
H16B H 0.707526 0.176109 0.879844 0.093 Uiso 1 1 calc R U . . .
H16C H 0.589353 0.185606 0.808487 0.093 Uiso 1 1 calc R U . . .
C17 C 0.4358(2) 0.44191(18) 0.74104(15) 0.0259(4) Uani 1 1 d . . . . .
H17A H 0.406532 0.366640 0.767358 0.031 Uiso 1 1 calc R U . . .
H17B H 0.421635 0.451072 0.673765 0.031 Uiso 1 1 calc R U . . .
C18 C 0.3420(2) 0.55161(18) 0.78747(14) 0.0238(4) Uani 1 1 d . . . . .
C19 C 0.2331(2) 0.5388(2) 0.85320(17) 0.0354(5) Uani 1 1 d . . . . .
H19 H 0.216765 0.459810 0.871611 0.042 Uiso 1 1 calc R U . . .
C20 C 0.1479(2) 0.6422(2) 0.89204(18) 0.0410(6) Uani 1 1 d . . . . .
H20 H 0.072937 0.634850 0.937730 0.049 Uiso 1 1 calc R U . . .
C21 C 0.1729(2) 0.7557(2) 0.86384(17) 0.0345(5) Uani 1 1 d . . . . .
H21 H 0.115678 0.827902 0.889531 0.041 Uiso 1 1 calc R U . . .
C22 C 0.2826(2) 0.76241(19) 0.79767(15) 0.0270(4) Uani 1 1 d . . . . .
H22 H 0.299500 0.840840 0.777824 0.032 Uiso 1 1 calc R U . . .
C23 C 0.1421(2) 0.7430(2) 0.53503(16) 0.0328(5) Uani 1 1 d . . . . .
C24 C 0.3235(2) 0.0558(2) 0.91125(17) 0.0341(5) Uani 1 1 d . . . . .

loop_
_atom_site_aniso_label
_atom_site_aniso_U_11
_atom_site_aniso_U_22
_atom_site_aniso_U_33
_atom_site_aniso_U_23
_atom_site_aniso_U_13
_atom_site_aniso_U_12
Zn1 0.01951(12) 0.01898(12) 0.02176(12) -0.00191(8) 0.00059(8) -0.00649(9)
S1 0.0195(2) 0.0196(2) 0.0283(3) -0.00179(19) -0.00525(19) -0.00411(19)
S2 0.0248(3) 0.0336(3) 0.0196(2) -0.0014(2) -0.00491(19) -0.0009(2)
F1 0.0322(7) 0.0619(10) 0.0529(9) 0.0002(7) 0.0048(7) -0.0196(7)
F2 0.0253(7) 0.0458(9) 0.0681(10) 0.0001(7) -0.0114(7) 0.0064(6)
F3 0.0369(8) 0.0601(10) 0.0792(11) -0.0267(9) -0.0147(8) -0.0213(7)
F4 0.0414(9) 0.0690(11) 0.0808(12) -0.0479(10) 0.0016(8) 0.0079(8)
F5 0.0331(7) 0.0439(8) 0.0556(9) -0.0128(7) -0.0206(6) -0.0035(6)
F6 0.0922(13) 0.0337(9) 0.0896(13) 0.0237(8) -0.0529(11) -0.0204(9)
O1 0.0286(8) 0.0225(8) 0.0380(9) 0.0030(6) -0.0031(7) -0.0008(6)
O2 0.0280(8) 0.0283(8) 0.0462(9) -0.0136(7) -0.0009(7) -0.0109(6)
O3 0.0336(9) 0.0408(9) 0.0297(8) 0.0032(7) -0.0054(7) -0.0050(7)
O4 0.0359(10) 0.1041(17) 0.0307(9) -0.0155(10) 0.0017(8) 0.0111(10)
O5 0.0696(12) 0.0285(9) 0.0405(10) 0.0057(7) -0.0179(9) -0.0164(8)
O6 0.0435(10) 0.0544(11) 0.0345(9) 0.0062(8) -0.0179(7) -0.0252(8)
N1 0.0235(8) 0.0204(8) 0.0182(8) -0.0034(6) 0.0013(6) -0.0060(7)
N2 0.0207(8) 0.0184(8) 0.0195(8) -0.0028(6) -0.0015(6) -0.0065(6)
N3 0.0177(8) 0.0210(8) 0.0201(8) -0.0044(6) -0.0023(6) -0.0050(6)
N4 0.0204(8) 0.0202(8) 0.0239(8) -0.0022(7) -0.0002(6) -0.0045(7)
N5 0.0256(9) 0.0193(8) 0.0235(8) 0.0000(7) 0.0020(7) -0.0035(7)
N6 0.0190(8) 0.0196(8) 0.0268(9) -0.0052(7) 0.0001(6) -0.0060(6)
C1 0.0295(11) 0.0270(11) 0.0169(9) -0.0057(8) 0.0007(8) -0.0048(9)
C2 0.0272(11) 0.0344(12) 0.0209(10) -0.0069(8) -0.0040(8) -0.0074(9)
C3 0.0196(9) 0.0246(10) 0.0246(10) -0.0087(8) -0.0019(8) -0.0055(8)
C4 0.0541(15) 0.0403(13) 0.0204(11) -0.0001(9) -0.0022(10) -0.0185(12)
C5 0.0292(11) 0.0356(12) 0.0323(12) -0.0051(9) -0.0043(9) -0.0155(10)
C6 0.0239(10) 0.0178(9) 0.0207(9) 0.0000(7) -0.0049(8) -0.0065(8)
C7 0.0163(9) 0.0209(9) 0.0208(9) -0.0002(7) -0.0067(7) -0.0042(7)
C8 0.0238(10) 0.0313(11) 0.0227(10) 0.0043(8) -0.0057(8) -0.0105(9)
C9 0.0237(10) 0.0496(14) 0.0181(10) -0.0012(9) -0.0010(8) -0.0103(10)
C10 0.0204(10) 0.0406(13) 0.0251(10) -0.0125(9) -0.0019(8) -0.0033(9)
C11 0.0217(10) 0.0235(10) 0.0276(10) -0.0083(8) -0.0032(8) -0.0025(8)
C12 0.0207(10) 0.0324(12) 0.0314(11) -0.0082(9) -0.0010(8) 0.0011(9)
C13 0.0319(13) 0.0424(14) 0.0385(13) 0.0022(11) -0.0051(10) 0.0117(11)
C14 0.0403(13) 0.0293(12) 0.0293(12) 0.0046(9) 0.0045(10) 0.0069(10)
C15 0.0177(10) 0.0481(15) 0.0539(15) -0.0156(12) 0.0005(10) -0.0032(10)
C16 0.069(2) 0.0377(15) 0.0579(18) 0.0245(13) 0.0177(15) 0.0081(14)
C17 0.0268(10) 0.0190(10) 0.0332(11) -0.0030(8) 0.0032(9) -0.0096(8)
C18 0.0212(10) 0.0236(10) 0.0275(10) -0.0034(8) 0.0012(8) -0.0073(8)
C19 0.0324(12) 0.0321(12) 0.0427(13) -0.0041(10) 0.0098(10) -0.0140(10)
C20 0.0298(12) 0.0449(14) 0.0486(15) -0.0118(12) 0.0171(11) -0.0145(11)
C21 0.0243(11) 0.0338(12) 0.0451(14) -0.0148(10) 0.0060(10) -0.0053(9)
C22 0.0236(10) 0.0235(10) 0.0345(11) -0.0079(9) -0.0005(9) -0.0053(8)
C23 0.0255(11) 0.0343(12) 0.0410(13) -0.0052(10) -0.0070(10) -0.0089(10)
C24 0.0340(12) 0.0260(11) 0.0430(13) -0.0070(10) -0.0119(10) -0.0030(9)

loop_
_atom_type_symbol
_atom_type_description
_atom_type_scat_dispersion_real
_atom_type_scat_dispersion_imag
_atom_type_scat_source
C C 0.0033 0.0016 'International Tables Vol C Tables 4.2.6.8 and 6.1.1.4'
H H 0.0000 0.0000 'International Tables Vol C Tables 4.2.6.8 and 6.1.1.4'
F F 0.0171 0.0103 'International Tables Vol C Tables 4.2.6.8 and 6.1.1.4'
N N 0.0061 0.0033 'International Tables Vol C Tables 4.2.6.8 and 6.1.1.4'
O O 0.0106 0.0060 'International Tables Vol C Tables 4.2.6.8 and 6.1.1.4'
S S 0.1246 0.1234 'International Tables Vol C Tables 4.2.6.8 and 6.1.1.4'
Zn Zn 0.2839 1.4301 'International Tables Vol C Tables 4.2.6.8 and 6.1.1.4'

loop_
_geom_angle_atom_site_label_1
_geom_angle_atom_site_label_2
_geom_angle_atom_site_label_3
_geom_angle
_geom_angle_site_symmetry_1
_geom_angle_site_symmetry_3
_geom_angle_publ_flag
N4 Zn1 N6 93.56(6) . . ?
N4 Zn1 N1 104.81(6) . . ?
N6 Zn1 N1 98.81(6) . . ?
N4 Zn1 N3 101.48(6) . . ?
N6 Zn1 N3 158.89(6) . . ?
N1 Zn1 N3 91.64(6) . . ?
O3 S1 O1 116.11(9) . . ?
O3 S1 O2 115.60(10) . . ?
O1 S1 O2 111.88(9) . . ?
O3 S1 C23 104.32(10) . . ?
O1 S1 C23 103.92(10) . . ?
O2 S1 C23 102.98(10) . . ?
O4 S2 O6 116.05(12) . . ?
O4 S2 O5 114.50(13) . . ?
O6 S2 O5 114.46(10) . . ?
O4 S2 C24 103.58(11) . . ?
O6 S2 C24 103.20(10) . . ?
O5 S2 C24 102.58(11) . . ?
C1 N1 N2 105.38(15) . . ?
C1 N1 Zn1 129.58(13) . . ?
N2 N1 Zn1 117.57(11) . . ?
C3 N2 N1 111.38(15) . . ?
C3 N2 C6 129.85(16) . . ?
N1 N2 C6 118.74(14) . . ?
C11 N3 C7 118.22(17) . . ?
C11 N3 Zn1 119.34(13) . . ?
C7 N3 Zn1 122.44(13) . . ?
C12 N4 N5 105.89(16) . . ?
C12 N4 Zn1 131.27(14) . . ?
N5 N4 Zn1 118.49(12) . . ?
C14 N5 N4 111.14(17) . . ?
C14 N5 C17 129.44(18) . . ?
N4 N5 C17 119.24(15) . . ?
C22 N6 C18 118.53(17) . . ?
C22 N6 Zn1 119.42(13) . . ?
C18 N6 Zn1 121.80(13) . . ?
N1 C1 C2 110.05(18) . . ?
N1 C1 C4 121.07(18) . . ?
C2 C1 C4 128.88(19) . . ?
C3 C2 C1 106.56(18) . . ?
C3 C2 H2 126.7 . . ?
C1 C2 H2 126.7 . . ?
N2 C3 C2 106.63(17) . . ?
N2 C3 C5 122.83(18) . . ?
C2 C3 C5 130.53(18) . . ?
C1 C4 H4A 109.5 . . ?
C1 C4 H4B 109.5 . . ?
H4A C4 H4B 109.5 . . ?
C1 C4 H4C 109.5 . . ?
H4A C4 H4C 109.5 . . ?
H4B C4 H4C 109.5 . . ?
C3 C5 H5A 109.5 . . ?
C3 C5 H5B 109.5 . . ?
H5A C5 H5B 109.5 . . ?
C3 C5 H5C 109.5 . . ?
H5A C5 H5C 109.5 . . ?
H5B C5 H5C 109.5 . . ?
N2 C6 C7 112.13(15) . . ?
N2 C6 H6A 109.2 . . ?
C7 C6 H6A 109.2 . . ?
N2 C6 H6B 109.2 . . ?
C7 C6 H6B 109.2 . . ?
H6A C6 H6B 107.9 . . ?
N3 C7 C8 121.90(18) . . ?
N3 C7 C6 116.65(16) . . ?
C8 C7 C6 121.43(17) . . ?
C7 C8 C9 119.46(19) . . ?
C7 C8 H8 120.3 . . ?
C9 C8 H8 120.3 . . ?
C10 C9 C8 118.66(19) . . ?
C10 C9 H9 120.7 . . ?
C8 C9 H9 120.7 . . ?
C11 C10 C9 119.30(19) . . ?
C11 C10 H10 120.3 . . ?
C9 C10 H10 120.3 . . ?
N3 C11 C10 122.46(19) . . ?
N3 C11 H11 118.8 . . ?
C10 C11 H11 118.8 . . ?
N4 C12 C13 109.4(2) . . ?
N4 C12 C15 121.4(2) . . ?
C13 C12 C15 129.2(2) . . ?
C14 C13 C12 107.0(2) . . ?
C14 C13 H13 126.5 . . ?
C12 C13 H13 126.5 . . ?
N5 C14 C13 106.5(2) . . ?
N5 C14 C16 122.3(2) . . ?
C13 C14 C16 131.2(2) . . ?
C12 C15 H15A 109.5 . . ?
C12 C15 H15B 109.5 . . ?
H15A C15 H15B 109.5 . . ?
C12 C15 H15C 109.5 . . ?
H15A C15 H15C 109.5 . . ?
H15B C15 H15C 109.5 . . ?
C14 C16 H16A 109.5 . . ?
C14 C16 H16B 109.5 . . ?
H16A C16 H16B 109.5 . . ?
C14 C16 H16C 109.5 . . ?
H16A C16 H16C 109.5 . . ?
H16B C16 H16C 109.5 . . ?
N5 C17 C18 113.17(16) . . ?
N5 C17 H17A 108.9 . . ?
C18 C17 H17A 108.9 . . ?
N5 C17 H17B 108.9 . . ?
C18 C17 H17B 108.9 . . ?
H17A C17 H17B 107.8 . . ?
N6 C18 C19 121.49(19) . . ?
N6 C18 C17 117.07(17) . . ?
C19 C18 C17 121.41(18) . . ?
C18 C19 C20 119.3(2) . . ?
C18 C19 H19 120.3 . . ?
C20 C19 H19 120.3 . . ?
C21 C20 C19 119.3(2) . . ?
C21 C20 H20 120.3 . . ?
C19 C20 H20 120.3 . . ?
C22 C21 C20 118.6(2) . . ?
C22 C21 H21 120.7 . . ?
C20 C21 H21 120.7 . . ?
N6 C22 C21 122.8(2) . . ?
N6 C22 H22 118.6 . . ?
C21 C22 H22 118.6 . . ?
F1 C23 F2 107.61(19) . . ?
F1 C23 F3 107.49(19) . . ?
F2 C23 F3 108.56(18) . . ?
F1 C23 S1 111.23(15) . . ?
F2 C23 S1 110.52(15) . . ?
F3 C23 S1 111.30(16) . . ?
F6 C24 F4 107.3(2) . . ?
F6 C24 F5 107.66(19) . . ?
F4 C24 F5 107.75(19) . . ?
F6 C24 S2 111.68(17) . . ?
F4 C24 S2 110.88(16) . . ?
F5 C24 S2 111.40(15) . . ?

loop_
_geom_bond_atom_site_label_1
_geom_bond_atom_site_label_2
_geom_bond_distance
_geom_bond_site_symmetry_2
_geom_bond_publ_flag
Zn1 N4 2.0314(16) . ?
Zn1 N6 2.0559(16) . ?
Zn1 N1 2.0577(16) . ?
Zn1 N3 2.0685(16) . ?
S1 O3 1.4239(16) . ?
S1 O1 1.4421(15) . ?
S1 O2 1.4458(15) . ?
S1 C23 1.821(2) . ?
S2 O4 1.4260(17) . ?
S2 O6 1.4334(16) . ?
S2 O5 1.4354(17) . ?
S2 C24 1.814(2) . ?
F1 C23 1.325(3) . ?
F2 C23 1.325(3) . ?
F3 C23 1.326(3) . ?
F4 C24 1.326(3) . ?
F5 C24 1.330(2) . ?
F6 C24 1.320(3) . ?
N1 C1 1.342(2) . ?
N1 N2 1.367(2) . ?
N2 C3 1.349(2) . ?
N2 C6 1.451(2) . ?
N3 C11 1.344(2) . ?
N3 C7 1.349(2) . ?
N4 C12 1.338(3) . ?
N4 N5 1.366(2) . ?
N5 C14 1.340(3) . ?
N5 C17 1.451(3) . ?
N6 C22 1.345(2) . ?
N6 C18 1.347(2) . ?
C1 C2 1.392(3) . ?
C1 C4 1.495(3) . ?
C2 C3 1.372(3) . ?
C2 H2 0.9500 . ?
C3 C5 1.492(3) . ?
C4 H4A 0.9800 . ?
C4 H4B 0.9800 . ?
C4 H4C 0.9800 . ?
C5 H5A 0.9800 . ?
C5 H5B 0.9800 . ?
C5 H5C 0.9800 . ?
C6 C7 1.508(3) . ?
C6 H6A 0.9900 . ?
C6 H6B 0.9900 . ?
C7 C8 1.375(3) . ?
C8 C9 1.380(3) . ?
C8 H8 0.9500 . ?
C9 C10 1.378(3) . ?
C9 H9 0.9500 . ?
C10 C11 1.371(3) . ?
C10 H10 0.9500 . ?
C11 H11 0.9500 . ?
C12 C13 1.385(3) . ?
C12 C15 1.492(3) . ?
C13 C14 1.371(4) . ?
C13 H13 0.9500 . ?
C14 C16 1.495(3) . ?
C15 H15A 0.9800 . ?
C15 H15B 0.9800 . ?
C15 H15C 0.9800 . ?
C16 H16A 0.9800 . ?
C16 H16B 0.9800 . ?
C16 H16C 0.9800 . ?
C17 C18 1.513(3) . ?
C17 H17A 0.9900 . ?
C17 H17B 0.9900 . ?
C18 C19 1.380(3) . ?
C19 C20 1.383(3) . ?
C19 H19 0.9500 . ?
C20 C21 1.375(3) . ?
C20 H20 0.9500 . ?
C21 C22 1.374(3) . ?
C21 H21 0.9500 . ?
C22 H22 0.9500 . ?

loop_
_geom_torsion_atom_site_label_1
_geom_torsion_atom_site_label_2
_geom_torsion_atom_site_label_3
_geom_torsion_atom_site_label_4
_geom_torsion
_geom_torsion_site_symmetry_1
_geom_torsion_site_symmetry_2
_geom_torsion_site_symmetry_3
_geom_torsion_site_symmetry_4
_geom_torsion_publ_flag
C1 N1 N2 C3 -0.1(2) . . . . ?
Zn1 N1 N2 C3 -152.81(13) . . . . ?
C1 N1 N2 C6 -178.28(16) . . . . ?
Zn1 N1 N2 C6 29.0(2) . . . . ?
C12 N4 N5 C14 -1.0(2) . . . . ?
Zn1 N4 N5 C14 -160.24(14) . . . . ?
C12 N4 N5 C17 -176.54(17) . . . . ?
Zn1 N4 N5 C17 24.3(2) . . . . ?
N2 N1 C1 C2 0.3(2) . . . . ?
Zn1 N1 C1 C2 148.57(15) . . . . ?
N2 N1 C1 C4 179.99(18) . . . . ?
Zn1 N1 C1 C4 -31.8(3) . . . . ?
N1 C1 C2 C3 -0.5(2) . . . . ?
C4 C1 C2 C3 179.9(2) . . . . ?
N1 N2 C3 C2 -0.3(2) . . . . ?
C6 N2 C3 C2 177.72(18) . . . . ?
N1 N2 C3 C5 178.76(18) . . . . ?
C6 N2 C3 C5 -3.3(3) . . . . ?
C1 C2 C3 N2 0.4(2) . . . . ?
C1 C2 C3 C5 -178.5(2) . . . . ?
C3 N2 C6 C7 107.9(2) . . . . ?
N1 N2 C6 C7 -74.3(2) . . . . ?
C11 N3 C7 C8 0.7(3) . . . . ?
Zn1 N3 C7 C8 -178.25(13) . . . . ?
C11 N3 C7 C6 179.12(16) . . . . ?
Zn1 N3 C7 C6 0.2(2) . . . . ?
N2 C6 C7 N3 55.4(2) . . . . ?
N2 C6 C7 C8 -126.13(18) . . . . ?
N3 C7 C8 C9 -0.1(3) . . . . ?
C6 C7 C8 C9 -178.47(18) . . . . ?
C7 C8 C9 C10 -0.4(3) . . . . ?
C8 C9 C10 C11 0.4(3) . . . . ?
C7 N3 C11 C10 -0.8(3) . . . . ?
Zn1 N3 C11 C10 178.22(15) . . . . ?
C9 C10 C11 N3 0.2(3) . . . . ?
N5 N4 C12 C13 0.9(2) . . . . ?
Zn1 N4 C12 C13 156.40(16) . . . . ?
N5 N4 C12 C15 -178.66(19) . . . . ?
Zn1 N4 C12 C15 -23.2(3) . . . . ?
N4 C12 C13 C14 -0.5(3) . . . . ?
C15 C12 C13 C14 179.0(2) . . . . ?
N4 N5 C14 C13 0.7(2) . . . . ?
C17 N5 C14 C13 175.6(2) . . . . ?
N4 N5 C14 C16 -179.0(2) . . . . ?
C17 N5 C14 C16 -4.1(4) . . . . ?
C12 C13 C14 N5 -0.1(3) . . . . ?
C12 C13 C14 C16 179.5(3) . . . . ?
C14 N5 C17 C18 115.8(2) . . . . ?
N4 N5 C17 C18 -69.6(2) . . . . ?
C22 N6 C18 C19 -0.1(3) . . . . ?
Zn1 N6 C18 C19 174.02(16) . . . . ?
C22 N6 C18 C17 177.97(18) . . . . ?
Zn1 N6 C18 C17 -7.9(2) . . . . ?
N5 C17 C18 N6 58.8(2) . . . . ?
N5 C17 C18 C19 -123.1(2) . . . . ?
N6 C18 C19 C20 -0.4(3) . . . . ?
C17 C18 C19 C20 -178.4(2) . . . . ?
C18 C19 C20 C21 0.5(4) . . . . ?
C19 C20 C21 C22 -0.1(4) . . . . ?
C18 N6 C22 C21 0.5(3) . . . . ?
Zn1 N6 C22 C21 -173.75(17) . . . . ?
C20 C21 C22 N6 -0.4(3) . . . . ?
O3 S1 C23 F1 -179.86(15) . . . . ?
O1 S1 C23 F1 58.05(18) . . . . ?
O2 S1 C23 F1 -58.77(18) . . . . ?
O3 S1 C23 F2 -60.41(17) . . . . ?
O1 S1 C23 F2 177.51(15) . . . . ?
O2 S1 C23 F2 60.69(17) . . . . ?
O3 S1 C23 F3 60.30(18) . . . . ?
O1 S1 C23 F3 -61.79(18) . . . . ?
O2 S1 C23 F3 -178.60(16) . . . . ?
O4 S2 C24 F6 62.2(2) . . . . ?
O6 S2 C24 F6 -59.16(19) . . . . ?
O5 S2 C24 F6 -178.38(17) . . . . ?
O4 S2 C24 F4 -178.21(17) . . . . ?
O6 S2 C24 F4 60.41(18) . . . . ?
O5 S2 C24 F4 -58.80(18) . . . . ?
O4 S2 C24 F5 -58.2(2) . . . . ?
O6 S2 C24 F5 -179.59(16) . . . . ?
O5 S2 C24 F5 61.19(19) . . . . ?
